data_4303459
loop_
_publ_author_name
'Ioanna Papadaki'
'Christos D. Malliakas'
'Thomas Bakas'
'Pantelis N. Trikalitis'

_publ_contact_author_address
;    
Department of Chemistry
University of Crete
Voutes 71003, Heraklion
Greece
;
_publ_contact_author_email ptrikal@chemistry.uoc.gr
_publ_contact_author_name 'Professor Pantelis N. Trikalitis'
_publ_section_title
;
Molecular Supertetrahedron Decorated with Exposed Sulfonate Groups Built
from Mixed-Valence Tetranuclear Fe33+Fe2+(\m3-O)(\m3-SO4)3(-CO2)3 Clusters
;
_journal_name_full 'Inorganic Chemistry'
_journal_page_first 9968
_journal_page_last 9970
_journal_paper_doi 10.1021/ic901145d
_journal_volume 48
_journal_year 2009
_chemical_formula_sum 'C144 H192 Fe16 N24 O136 S24'
_chemical_formula_weight 6098.26
_chemical_name_systematic
; 
 ? 
;
_space_group_IT_number 167
_symmetry_cell_setting trigonal
_symmetry_space_group_name_Hall '-R 3 2"c'
_symmetry_space_group_name_H-M 'R -3 c :H'
_atom_sites_solution_hydrogens geom
_atom_sites_solution_primary direct
_atom_sites_solution_secondary difmap
_audit_creation_method SHELXL-97
_cell_angle_alpha 90.00
_cell_angle_beta 90.00
_cell_angle_gamma 120.00
_cell_formula_units_Z 12
_cell_length_a 26.6256(12)
_cell_length_b 26.6256(12)
_cell_length_c 174.496(16)
_cell_measurement_temperature 100(2)
_cell_measurement_theta_max 16.34
_cell_measurement_theta_min 0.53
_cell_volume 107131(12)
_computing_structure_refinement 'SHELXL-97 (Sheldrick, 1997)'
_computing_structure_solution 'SHELXS-97 (Sheldrick, 1990)'
_diffrn_ambient_temperature 100(2)
_diffrn_measured_fraction_theta_full 0.876
_diffrn_measured_fraction_theta_max 0.876
_diffrn_measurement_device_type APEX2
_diffrn_radiation_monochromator diamond
_diffrn_radiation_source synchrotron
_diffrn_radiation_wavelength 0.41328
_diffrn_reflns_av_R_equivalents 0.1006
_diffrn_reflns_av_sigmaI/netI 0.1498
_diffrn_reflns_limit_h_max 15
_diffrn_reflns_limit_h_min -33
_diffrn_reflns_limit_k_max 34
_diffrn_reflns_limit_k_min -12
_diffrn_reflns_limit_l_max 223
_diffrn_reflns_limit_l_min -211
_diffrn_reflns_number 102693
_diffrn_reflns_theta_full 16.34
_diffrn_reflns_theta_max 16.34
_diffrn_reflns_theta_min 0.53
_exptl_absorpt_coefficient_mu 0.439
_exptl_absorpt_correction_T_max 0.7444
_exptl_absorpt_correction_T_min 0.5807
_exptl_absorpt_correction_type empirical
_exptl_crystal_colour orange
_exptl_crystal_density_diffrn 1.134
_exptl_crystal_density_method 'not measured'
_exptl_crystal_description parallelogram
_exptl_crystal_F_000 37344
_exptl_crystal_size_max 0.15
_exptl_crystal_size_mid 0.1
_exptl_crystal_size_min 0.1
_refine_diff_density_max 1.246
_refine_diff_density_min -1.171
_refine_diff_density_rms 0.169
_refine_ls_extinction_method none
_refine_ls_goodness_of_fit_ref 1.154
_refine_ls_hydrogen_treatment constr
_refine_ls_matrix_type full
_refine_ls_number_parameters 858
_refine_ls_number_reflns 27584
_refine_ls_number_restraints 36
_refine_ls_restrained_S_all 1.157
_refine_ls_R_factor_all 0.1686
_refine_ls_R_factor_gt 0.1102
_refine_ls_shift/su_max 0.017
_refine_ls_shift/su_mean 0.000
_refine_ls_structure_factor_coef Fsqd
_refine_ls_weighting_details 'calc w=1/[\s^2^(Fo^2^)+(0.1000P)^2^+0.0000P] where P=(Fo^2^+2Fc^2^)/3'
_refine_ls_weighting_scheme calc
_refine_ls_wR_factor_gt 0.2721
_refine_ls_wR_factor_ref 0.2921
_reflns_number_gt 9242
_reflns_number_total 27584
_reflns_threshold_expression >2sigma(I)
_cod_data_source_file ic901145d_si_002.cif
_cod_data_source_block MOP-UoC
_cod_depositor_comments
;
The following automatic conversions were performed:
'_symmetry_cell_setting' value 'Trigonal' changed to 'trigonal' according
to '/home/saulius/struct/CIF-dictionaries/cif_core.dic' dictionary named
'cif_core.dic' version 2.4.1 from 2010-06-29.

Automatic conversion script
Id: cif_fix_enum 1527 2010-12-29 10:47:43Z saulius 
;
_cod_original_sg_symbol_H-M 'R -3 c'
_cod_database_code 4303459

loop_
_symmetry_equiv_pos_as_xyz
'x, y, z'
'-y, x-y, z'
'-x+y, -x, z'
'y, x, -z+1/2'
'x-y, -y, -z+1/2'
'-x, -x+y, -z+1/2'
'x+2/3, y+1/3, z+1/3'
'-y+2/3, x-y+1/3, z+1/3'
'-x+y+2/3, -x+1/3, z+1/3'
'y+2/3, x+1/3, -z+5/6'
'x-y+2/3, -y+1/3, -z+5/6'
'-x+2/3, -x+y+1/3, -z+5/6'
'x+1/3, y+2/3, z+2/3'
'-y+1/3, x-y+2/3, z+2/3'
'-x+y+1/3, -x+2/3, z+2/3'
'y+1/3, x+2/3, -z+7/6'
'x-y+1/3, -y+2/3, -z+7/6'
'-x+1/3, -x+y+2/3, -z+7/6'
'-x, -y, -z'
'y, -x+y, -z'
'x-y, x, -z'
'-y, -x, z-1/2'
'-x+y, y, z-1/2'
'x, x-y, z-1/2'
'-x+2/3, -y+1/3, -z+1/3'
'y+2/3, -x+y+1/3, -z+1/3'
'x-y+2/3, x+1/3, -z+1/3'
'-y+2/3, -x+1/3, z-1/6'
'-x+y+2/3, y+1/3, z-1/6'
'x+2/3, x-y+1/3, z-1/6'
'-x+1/3, -y+2/3, -z+2/3'
'y+1/3, -x+y+2/3, -z+2/3'
'x-y+1/3, x+2/3, -z+2/3'
'-y+1/3, -x+2/3, z+1/6'
'-x+y+1/3, y+2/3, z+1/6'
'x+1/3, x-y+2/3, z+1/6'

loop_
_atom_site_label
_atom_site_type_symbol
_atom_site_fract_x
_atom_site_fract_y
_atom_site_fract_z
_atom_site_U_iso_or_equiv
_atom_site_adp_type
_atom_site_occupancy
_atom_site_symmetry_multiplicity
_atom_site_calc_flag
_atom_site_refinement_flags
_atom_site_disorder_assembly
_atom_site_disorder_group
Fe1 Fe 0.3333 0.6667 -0.040547(10) 0.0581(5) Uani 1 3 d S . .
Fe2 Fe 0.39399(5) 0.64714(5) -0.015698(6) 0.0483(3) Uani 1 1 d . . .
Fe3 Fe 0.37075(5) 0.36935(5) 0.046235(6) 0.0529(3) Uani 1 1 d . . .
Fe4 Fe 0.28825(5) 0.36446(5) 0.060928(6) 0.0497(3) Uani 1 1 d . . .
Fe5 Fe 0.22727(5) 0.30304(5) 0.044148(6) 0.0542(3) Uani 1 1 d . . .
Fe6 Fe 0.28212(7) 0.18470(6) 0.057909(8) 0.0765(4) Uani 1 1 d . . .
O1 O 0.3333 0.6667 -0.01625(4) 0.047(2) Uani 1 3 d S . .
O2 O 0.29527(19) 0.34276(19) 0.05053(3) 0.0466(11) Uani 1 1 d . . .
S1 S 0.44004(8) 0.74711(8) -0.028230(10) 0.0511(5) Uani 1 1 d . . .
S2 S 0.37980(10) 0.32175(10) 0.062799(12) 0.0614(5) Uani 1 1 d . . .
S3 S 0.18688(9) 0.23190(9) 0.059707(11) 0.0583(5) Uani 1 1 d . . .
S4 S 0.29899(11) 0.24057(10) 0.040195(13) 0.0709(6) Uani 1 1 d . . .
O3 O 0.3952(2) 0.7299(2) -0.03439(3) 0.0544(13) Uani 1 1 d . . .
O4 O 0.4363(2) 0.6929(2) -0.02487(3) 0.0485(12) Uani 1 1 d . . .
O5 O 0.3517(2) 0.5751(2) -0.02199(3) 0.0512(12) Uani 1 1 d . . .
O6 O 0.3077(3) 0.2109(3) 0.03371(3) 0.090(2) Uani 1 1 d . . .
O7 O 0.2752(3) 0.1999(2) 0.04716(3) 0.0745(17) Uani 1 1 d . . .
O8 O 0.3554(2) 0.2924(2) 0.04257(3) 0.0641(15) Uani 1 1 d . . .
O9 O 0.2557(3) 0.2594(2) 0.03799(3) 0.0698(16) Uani 1 1 d . . .
O10 O 0.3318(2) 0.3307(2) 0.06580(3) 0.0552(14) Uani 1 1 d . . .
O11 O 0.4062(2) 0.3604(2) 0.05596(3) 0.0630(15) Uani 1 1 d . . .
O12 O 0.3534(3) 0.2608(2) 0.05996(3) 0.0797(18) Uani 1 1 d . . .
O13 O 0.4251(3) 0.3364(3) 0.06840(3) 0.0773(17) Uani 1 1 d . . .
O14 O 0.2268(3) 0.2098(2) 0.06161(3) 0.0728(16) Uani 1 1 d . . .
O15 O 0.2132(2) 0.2931(2) 0.06300(3) 0.0573(14) Uani 1 1 d . . .
O16 O 0.1841(2) 0.2358(2) 0.05120(3) 0.0565(13) Uani 1 1 d . . .
O17 O 0.1307(3) 0.1959(3) 0.06289(3) 0.0833(19) Uani 1 1 d . . .
O18 O 0.4967(2) 0.7843(2) -0.03150(3) 0.0648(15) Uani 1 1 d . . .
O19 O 0.2733(3) 0.6068(3) -0.04737(3) 0.0831(19) Uani 1 1 d . . .
O20 O 0.1541(3) 0.2605(2) 0.03723(3) 0.0830(19) Uani 1 1 d . . .
C1 C 0.1259(3) 0.2768(2) 0.03327(3) 0.281(13) Uiso 1 1 d R . .
H1 H 0.1410 0.3167 0.0331 0.337 Uiso 1 1 calc R . .
N1 N 0.0769(4) 0.2453(2) 0.02918(5) 0.197(6) Uiso 1 1 d R . .
C2 C 0.0473(5) 0.2687(2) 0.02610(6) 0.254(11) Uiso 1 1 d R . .
H2A H 0.0138 0.2392 0.0235 0.381 Uiso 1 1 calc R . .
H2B H 0.0716 0.2985 0.0225 0.381 Uiso 1 1 calc R . .
H2C H 0.0350 0.2851 0.0301 0.381 Uiso 1 1 calc R . .
C46 C 0.0685(4) 0.1816(5) 0.02744(5) 0.40(2) Uiso 1 1 d R . .
H46A H 0.0957 0.1762 0.0304 0.599 Uiso 1 1 calc R . .
H46B H 0.0752 0.1787 0.0221 0.599 Uiso 1 1 calc R . .
H46C H 0.0297 0.1524 0.0288 0.599 Uiso 1 1 calc R . .
O21 O 0.2794(2) 0.3868(2) 0.07172(3) 0.0595(14) Uani 1 1 d . . .
C3 C 0.2878(4) 0.4345(4) 0.07402(6) 0.076(3) Uiso 1 1 d . . .
H3 H 0.2869 0.4609 0.0706 0.091 Uiso 1 1 calc R . .
N2 N 0.2982(3) 0.4480(3) 0.08164(4) 0.077(2) Uiso 1 1 d . . .
C4 C 0.3083(4) 0.5048(4) 0.08463(5) 0.077(3) Uiso 1 1 d . . .
H4A H 0.3157 0.5070 0.0900 0.115 Uiso 1 1 calc R . .
H4B H 0.2746 0.5082 0.0837 0.115 Uiso 1 1 calc R . .
H4C H 0.3411 0.5358 0.0821 0.115 Uiso 1 1 calc R . .
C5 C 0.3174(7) 0.4133(6) 0.08682(9) 0.155(6) Uiso 1 1 d . . .
H5A H 0.3237 0.4284 0.0919 0.233 Uiso 1 1 calc R . .
H5B H 0.3526 0.4167 0.0849 0.233 Uiso 1 1 calc R . .
H5C H 0.2876 0.3732 0.0869 0.233 Uiso 1 1 calc R . .
O22 O 0.4568(2) 0.6248(3) -0.01512(3) 0.0688(16) Uani 1 1 d . . .
C6 C 0.4889(5) 0.6268(5) -0.00997(7) 0.097(3) Uani 1 1 d . . .
H6 H 0.4793 0.6305 -0.0050 0.116 Uiso 1 1 calc R . .
N3 N 0.5383(4) 0.6237(4) -0.01118(6) 0.106(3) Uani 1 1 d . . .
C7 C 0.5679(5) 0.6238(6) -0.00383(9) 0.135(5) Uani 1 1 d . . .
H7A H 0.6021 0.6217 -0.0050 0.202 Uiso 1 1 calc R . .
H7B H 0.5419 0.5909 -0.0008 0.202 Uiso 1 1 calc R . .
H7C H 0.5785 0.6588 -0.0010 0.202 Uiso 1 1 calc R . .
C8 C 0.5617(7) 0.6329(9) -0.01897(8) 0.210(10) Uani 1 1 d . . .
H8A H 0.5962 0.6299 -0.0190 0.315 Uiso 1 1 calc R . .
H8B H 0.5710 0.6708 -0.0207 0.315 Uiso 1 1 calc R . .
H8C H 0.5334 0.6040 -0.0223 0.315 Uiso 1 1 calc R . .
O23 O 0.4517(3) 0.3972(3) 0.04204(3) 0.0710(16) Uani 1 1 d . . .
C9 C 0.4845(3) 0.4388(4) 0.03784(5) 0.063(2) Uani 1 1 d . . .
H9 H 0.4758 0.4680 0.0369 0.075 Uiso 1 1 calc R . .
N4 N 0.5304(3) 0.4421(3) 0.03477(4) 0.0615(17) Uani 1 1 d . . .
C10 C 0.5503(5) 0.4025(5) 0.03654(7) 0.116(4) Uani 1 1 d . . .
H10A H 0.5857 0.4136 0.0338 0.174 Uiso 1 1 calc R . .
H10B H 0.5214 0.3640 0.0350 0.174 Uiso 1 1 calc R . .
H10C H 0.5571 0.4032 0.0420 0.174 Uiso 1 1 calc R . .
C11 C 0.5701(4) 0.4928(4) 0.02967(5) 0.070(2) Uani 1 1 d . . .
H11A H 0.6024 0.4887 0.0281 0.105 Uiso 1 1 calc R . .
H11B H 0.5839 0.5284 0.0325 0.105 Uiso 1 1 calc R . .
H11C H 0.5490 0.4933 0.0252 0.105 Uiso 1 1 calc R . .
O24 O 0.2596(3) 0.3647(2) 0.03573(3) 0.0683(16) Uani 1 1 d . . .
O25 O 0.3527(2) 0.3914(2) 0.03587(3) 0.0651(15) Uani 1 1 d . . .
C12 C 0.3105(4) 0.3926(4) 0.03284(5) 0.061(2) Uani 1 1 d . . .
C13 C 0.3165(4) 0.4228(4) 0.02578(5) 0.066(2) Uani 1 1 d . . .
C14 C 0.2727(5) 0.4195(5) 0.02166(6) 0.090(3) Uani 1 1 d . . .
H14 H 0.2353 0.3938 0.0233 0.108 Uiso 1 1 calc R . .
C15 C 0.3754(5) 0.4618(4) 0.02318(5) 0.085(3) Uani 1 1 d . . .
H15 H 0.4066 0.4645 0.0259 0.102 Uiso 1 1 calc R . .
C16 C 0.3855(4) 0.4948(4) 0.01667(5) 0.082(3) Uani 1 1 d . . .
S7 S 0.45821(14) 0.53917(19) 0.01344(3) 0.1330(15) Uani 1 1 d . . .
O26 O 0.4955(3) 0.5258(4) 0.01820(5) 0.155(4) Uani 1 1 d . . .
O27 O 0.4581(5) 0.5207(6) 0.00522(8) 0.186(4) Uani 1 1 d U . .
O28 O 0.4662(5) 0.6021(5) 0.01457(7) 0.171(4) Uani 1 1 d U . .
C17 C 0.2789(4) 0.4524(4) 0.01489(5) 0.069(2) Uani 1 1 d . . .
C18 C 0.3352(4) 0.4912(4) 0.01270(5) 0.075(3) Uani 1 1 d . . .
C19 C 0.2345(5) 0.4481(5) 0.01071(7) 0.121(5) Uani 1 1 d . . .
S8 S 0.16033(17) 0.3966(3) 0.01365(4) 0.280(5) Uani 1 1 d . . .
O29 O 0.1230 0.4008 0.0072 0.202 Uani 1 1 d . . .
O30 O 0.1574 0.4265 0.0214 0.441 Uani 1 1 d . . .
O31 O 0.1659 0.3446 0.0117 0.296 Uani 1 1 d . . .
C20 C 0.3426(5) 0.5267(4) 0.00600(5) 0.096(3) Uani 1 1 d . . .
H20 H 0.3798 0.5544 0.0045 0.115 Uiso 1 1 calc R . .
C21 C 0.2971(4) 0.5206(4) 0.00192(4) 0.057(2) Uani 1 1 d . . .
C22 C 0.2436(4) 0.4831(4) 0.00410(5) 0.076(3) Uani 1 1 d . . .
H22 H 0.2121 0.4796 0.0013 0.092 Uiso 1 1 calc R . .
C23 C 0.3082(4) 0.5609(4) -0.00463(4) 0.057(2) Uani 1 1 d . . .
O32 O 0.3613(2) 0.5982(2) -0.00636(3) 0.0620(14) Uani 1 1 d . . .
O33 O 0.4470(2) 0.7123(2) -0.00859(3) 0.0525(12) Uani 1 1 d . . .
O34 O 0.3333(3) 0.1503(3) 0.05450(5) 0.104(2) Uani 1 1 d . . .
O35 O 0.2856(4) 0.1600(4) 0.06905(5) 0.127(3) Uani 1 1 d . . .
O36 O 0.2139(4) 0.1038(3) 0.05671(6) 0.141(3) Uani 1 1 d . . .
O37 O 0.3995(2) 0.4525(2) 0.04922(3) 0.0637(15) Uani 1 1 d . . .
O38 O 0.3585(2) 0.4451(2) 0.06067(3) 0.0557(13) Uani 1 1 d . . .
C24 C 0.3956(3) 0.4751(3) 0.05542(5) 0.0524(18) Uani 1 1 d . . .
C25 C 0.4366(4) 0.5386(3) 0.05659(5) 0.065(2) Uani 1 1 d . . .
C26 C 0.4772(4) 0.5674(3) 0.05128(5) 0.064(2) Uani 1 1 d . . .
H26 H 0.4815 0.5473 0.0472 0.076 Uiso 1 1 calc R . .
C27 C 0.4316(3) 0.5669(3) 0.06309(4) 0.058(2) Uani 1 1 d . . .
H27 H 0.4041 0.5456 0.0668 0.070 Uiso 1 1 calc R . .
C28 C 0.4673(3) 0.6262(3) 0.06405(5) 0.061(2) Uani 1 1 d . . .
S5 S 0.46194(11) 0.65968(10) 0.072512(14) 0.0742(7) Uani 1 1 d . . .
O39 O 0.4452(3) 0.7032(2) 0.06969(4) 0.0814(18) Uani 1 1 d . . .
O40 O 0.5206(3) 0.6873(3) 0.07617(4) 0.091(2) Uani 1 1 d . . .
O41 O 0.4164(3) 0.6146(2) 0.07717(3) 0.0777(17) Uani 1 1 d . . .
C29 C 0.5140(3) 0.6286(3) 0.05184(5) 0.059(2) Uani 1 1 d . . .
C30 C 0.5607(4) 0.6617(4) 0.04640(5) 0.072(2) Uani 1 1 d . . .
S6 S 0.57644(17) 0.62535(14) 0.03918(2) 0.1218(14) Uani 1 1 d . . .
O42 O 0.5251(5) 0.5982(4) 0.03429(5) 0.186(6) Uani 1 1 d . . .
O43 O 0.5854(4) 0.5806(3) 0.04332(7) 0.164(5) Uani 1 1 d . . .
O44 O 0.6270(3) 0.6701(3) 0.03512(4) 0.119(3) Uani 1 1 d . . .
C31 C 0.1782(3) 0.4569(3) 0.05853(5) 0.057(2) Uani 1 1 d . . .
H31 H 0.2025 0.4615 0.0626 0.069 Uiso 1 1 calc R . .
C32 C 0.1273(4) 0.4066(4) 0.04687(5) 0.070(2) Uani 1 1 d . . .
H32 H 0.1196 0.3775 0.0433 0.084 Uiso 1 1 calc R . .
C33 C 0.1683(3) 0.4193(3) 0.05317(4) 0.0513(18) Uani 1 1 d . . .
C34 C 0.2017(4) 0.3867(4) 0.05305(5) 0.065(2) Uani 1 1 d . . .
O45 O 0.1867(2) 0.3454(2) 0.04830(3) 0.0567(13) Uani 1 1 d . . .
O46 O 0.2445(2) 0.4038(2) 0.05786(3) 0.0570(13) Uani 1 1 d . . .
C35 C 0.5100(2) 0.6615(2) 0.05799(3) 0.059(2) Uani 1 1 d . . .
C39 C 0.4272(2) 0.1296(2) 0.04771(3) 0.349(17) Uani 1 1 d RU . .
H39A H 0.4463 0.1147 0.0445 0.523 Uiso 1 1 calc R . .
H39B H 0.4232 0.1146 0.0528 0.523 Uiso 1 1 calc R . .
H39C H 0.4499 0.1712 0.0478 0.523 Uiso 1 1 calc R . .
C40 C 0.3304(2) 0.1293(2) 0.04697(3) 0.150(5) Uani 1 1 d RU . .
H40 H 0.3024 0.1277 0.0436 0.180 Uiso 1 1 calc R . .
C41 C 0.3675(2) 0.0997(2) 0.03627(3) 0.264(11) Uani 1 1 d RU . .
H41A H 0.3998 0.0943 0.0351 0.396 Uiso 1 1 calc R . .
H41B H 0.3708 0.1319 0.0334 0.396 Uiso 1 1 calc R . .
H41C H 0.3321 0.0652 0.0349 0.396 Uiso 1 1 calc R . .
N5 N 0.3673(2) 0.1111(2) 0.04441(3) 0.179(5) Uani 1 1 d RU . .
C42 C 0.3071(2) 0.1940(2) 0.07526(3) 0.51(3) Uiso 1 1 d R . .
H42 H 0.3246 0.2335 0.0743 0.611 Uiso 1 1 calc R . .
C43 C 0.1736(2) 0.0700(2) 0.06216(3) 0.332(17) Uiso 1 1 d R . .
H43 H 0.1777 0.0891 0.0668 0.398 Uiso 1 1 calc R . .
N6 N 0.1293(2) 0.0145(3) 0.06213(3) 1.29(10) Uiso 1 1 d R . .
N7 N 0.3072(2) 0.1801(2) 0.08258(3) 0.290(10) Uiso 1 1 d R . .
C44 C 0.0997(2) -0.0031(3) 0.06946(3) 0.317(14) Uiso 1 1 d R . .
H44A H 0.0669 -0.0415 0.0690 0.476 Uiso 1 1 calc R . .
H44B H 0.0868 0.0234 0.0709 0.476 Uiso 1 1 calc R . .
H44C H 0.1259 -0.0026 0.0733 0.476 Uiso 1 1 calc R . .
C45 C 0.2766(2) 0.1172(2) 0.08462(4) 0.218(9) Uiso 1 1 d R . .
H45A H 0.2795 0.1131 0.0900 0.327 Uiso 1 1 calc R . .
H45B H 0.2940 0.0983 0.0819 0.327 Uiso 1 1 calc R . .
H45C H 0.2365 0.0998 0.0832 0.327 Uiso 1 1 calc R . .
C47 C 0.3414(2) 0.2217(2) 0.08829(4) 0.51(3) Uiso 1 1 d R . .
H47A H 0.3339 0.2030 0.0932 0.768 Uiso 1 1 calc R . .
H47B H 0.3315 0.2518 0.0884 0.768 Uiso 1 1 calc R . .
H47C H 0.3818 0.2383 0.0871 0.768 Uiso 1 1 calc R . .
C48 C 0.1169(2) -0.0098(3) 0.05334(3) 0.328(15) Uiso 1 1 d R . .
H48A H 0.0835 -0.0480 0.0532 0.493 Uiso 1 1 calc R . .
H48B H 0.1500 -0.0111 0.0514 0.493 Uiso 1 1 calc R . .
H48C H 0.1098 0.0156 0.0502 0.493 Uiso 1 1 calc R . .
C49 C 0.2610(2) 0.5590(2) -0.04799(4) 0.180(7) Uiso 1 1 d R . .
H49 H 0.2816 0.5458 -0.0452 0.216 Uiso 1 1 calc R . .
N8 N 0.2191(2) 0.5219(2) -0.05252(5) 0.165(5) Uiso 1 1 d R . .
C50 C 0.1947(2) 0.4725(2) -0.05029(4) 0.224(9) Uiso 1 1 d R . .
H50A H 0.1651 0.4484 -0.0539 0.336 Uiso 1 1 calc R . .
H50B H 0.1775 0.4704 -0.0454 0.336 Uiso 1 1 calc R . .
H50C H 0.2222 0.4593 -0.0498 0.336 Uiso 1 1 calc R . .
C51 C 0.1806(2) 0.5404(2) -0.05663(5) 0.325(15) Uiso 1 1 d R . .
H51A H 0.2034 0.5802 -0.0582 0.488 Uiso 1 1 calc R . .
H51B H 0.1504 0.5364 -0.0532 0.488 Uiso 1 1 calc R . .
H51C H 0.1635 0.5164 -0.0611 0.488 Uiso 1 1 calc R . .

loop_
_atom_site_aniso_label
_atom_site_aniso_U_11
_atom_site_aniso_U_22
_atom_site_aniso_U_33
_atom_site_aniso_U_23
_atom_site_aniso_U_13
_atom_site_aniso_U_12
Fe1 0.0678(8) 0.0678(8) 0.0386(10) 0.000 0.000 0.0339(4)
Fe2 0.0546(7) 0.0538(7) 0.0394(5) 0.0036(5) 0.0005(5) 0.0293(6)
Fe3 0.0654(7) 0.0504(7) 0.0497(6) 0.0094(5) 0.0149(5) 0.0340(6)
Fe4 0.0598(7) 0.0480(6) 0.0442(6) 0.0040(5) 0.0086(5) 0.0289(6)
Fe5 0.0705(8) 0.0518(7) 0.0459(6) 0.0051(5) 0.0074(5) 0.0348(6)
Fe6 0.1046(11) 0.0578(8) 0.0741(9) 0.0120(7) 0.0135(8) 0.0460(8)
O1 0.050(3) 0.050(3) 0.039(4) 0.000 0.000 0.0251(15)
O2 0.046(3) 0.044(3) 0.044(3) 0.005(2) 0.012(2) 0.019(2)
S1 0.0555(12) 0.0516(11) 0.0433(10) 0.0077(8) 0.0019(9) 0.0246(10)
S2 0.0724(14) 0.0648(14) 0.0553(12) 0.0118(10) 0.0114(11) 0.0406(12)
S3 0.0680(13) 0.0484(11) 0.0517(11) 0.0091(9) 0.0099(10) 0.0241(11)
S4 0.0931(18) 0.0629(14) 0.0680(14) -0.0002(11) 0.0143(13) 0.0474(14)
O3 0.051(3) 0.061(3) 0.045(3) 0.005(2) -0.011(2) 0.024(3)
O4 0.062(3) 0.053(3) 0.041(3) 0.015(2) 0.013(2) 0.036(3)
O5 0.056(3) 0.051(3) 0.048(3) -0.005(2) -0.007(2) 0.028(3)
O6 0.148(6) 0.085(4) 0.066(4) -0.013(3) 0.013(4) 0.080(5)
O7 0.095(5) 0.052(3) 0.078(4) 0.009(3) 0.010(3) 0.038(3)
O8 0.061(3) 0.050(3) 0.088(4) -0.003(3) 0.003(3) 0.032(3)
O9 0.103(5) 0.078(4) 0.053(3) -0.002(3) 0.001(3) 0.064(4)
O10 0.063(3) 0.053(3) 0.056(3) 0.008(2) 0.015(3) 0.034(3)
O11 0.080(4) 0.070(4) 0.060(3) 0.027(3) 0.016(3) 0.052(3)
O12 0.102(5) 0.047(3) 0.080(4) -0.005(3) 0.014(4) 0.030(3)
O13 0.073(4) 0.109(5) 0.054(3) 0.012(3) 0.000(3) 0.049(4)
O14 0.089(4) 0.076(4) 0.066(4) 0.014(3) -0.005(3) 0.051(4)
O15 0.075(4) 0.042(3) 0.042(3) 0.000(2) 0.012(3) 0.020(3)
O16 0.073(4) 0.045(3) 0.046(3) 0.005(2) 0.004(3) 0.025(3)
O17 0.085(4) 0.074(4) 0.051(3) 0.011(3) 0.015(3) 0.010(3)
O18 0.061(3) 0.050(3) 0.068(4) 0.019(3) 0.024(3) 0.016(3)
O19 0.093(5) 0.113(5) 0.063(4) -0.021(3) -0.019(3) 0.066(4)
O20 0.092(5) 0.059(4) 0.082(4) 0.005(3) -0.013(4) 0.025(3)
O21 0.071(4) 0.047(3) 0.056(3) 0.004(2) 0.015(3) 0.026(3)
O22 0.066(4) 0.091(4) 0.064(4) -0.009(3) -0.014(3) 0.051(3)
C6 0.106(9) 0.123(9) 0.089(8) 0.000(7) -0.001(7) 0.078(8)
N3 0.104(7) 0.135(8) 0.110(8) -0.024(6) -0.032(6) 0.084(7)
C7 0.103(10) 0.110(10) 0.192(15) 0.000(10) -0.025(10) 0.054(8)
C8 0.181(16) 0.41(3) 0.112(12) -0.090(16) -0.003(11) 0.20(2)
O23 0.080(4) 0.081(4) 0.066(4) 0.029(3) 0.039(3) 0.051(4)
C9 0.050(5) 0.067(6) 0.073(6) 0.005(5) 0.019(4) 0.031(4)
N4 0.069(5) 0.064(4) 0.055(4) 0.001(3) 0.008(3) 0.036(4)
C10 0.140(10) 0.090(8) 0.146(11) 0.054(8) 0.057(9) 0.078(8)
C11 0.079(6) 0.062(5) 0.057(5) 0.000(4) 0.013(4) 0.027(5)
O24 0.091(4) 0.070(4) 0.055(3) 0.019(3) 0.012(3) 0.049(4)
O25 0.070(4) 0.075(4) 0.053(3) 0.028(3) 0.015(3) 0.039(3)
C12 0.071(6) 0.063(5) 0.053(5) 0.011(4) 0.016(4) 0.037(5)
C13 0.066(6) 0.065(6) 0.070(6) 0.026(5) 0.021(5) 0.033(5)
C14 0.081(7) 0.098(8) 0.084(7) 0.045(6) 0.010(6) 0.038(6)
C15 0.119(9) 0.072(6) 0.061(6) 0.019(5) -0.006(6) 0.046(6)
C16 0.069(6) 0.098(7) 0.067(6) 0.024(5) 0.002(5) 0.033(6)
S7 0.080(2) 0.155(3) 0.157(3) 0.082(3) 0.018(2) 0.054(2)
O26 0.101(6) 0.230(10) 0.162(8) 0.126(8) 0.023(5) 0.103(7)
O27 0.180(6) 0.210(6) 0.175(6) 0.022(4) -0.004(4) 0.102(4)
O28 0.180(6) 0.144(5) 0.186(6) 0.034(4) -0.018(4) 0.079(4)
C17 0.070(6) 0.065(6) 0.055(5) 0.023(4) 0.013(4) 0.021(5)
C18 0.092(7) 0.064(6) 0.049(5) 0.024(4) 0.008(5) 0.024(5)
C19 0.079(7) 0.146(11) 0.112(9) 0.100(8) 0.011(6) 0.037(7)
S8 0.062(2) 0.380(9) 0.328(8) 0.228(7) -0.005(3) 0.060(4)
O29 0.202 0.202 0.202 0.000 0.000 0.101
O30 0.441 0.441 0.441 0.000 0.000 0.220
O31 0.296 0.296 0.296 0.000 0.000 0.148
C20 0.106(8) 0.069(6) 0.070(6) 0.034(5) -0.004(6) 0.012(6)
C21 0.074(6) 0.072(6) 0.034(4) 0.010(4) 0.001(4) 0.044(5)
C22 0.076(6) 0.075(6) 0.077(6) 0.035(5) 0.016(5) 0.037(5)
C23 0.064(5) 0.068(5) 0.043(4) 0.001(4) 0.003(4) 0.035(5)
O32 0.067(4) 0.074(4) 0.049(3) 0.012(3) -0.008(3) 0.038(3)
O33 0.053(3) 0.062(3) 0.043(3) -0.004(2) -0.006(2) 0.029(3)
O34 0.122(6) 0.077(5) 0.135(6) -0.002(4) 0.007(5) 0.066(5)
O35 0.178(8) 0.119(6) 0.109(6) 0.055(5) 0.048(6) 0.093(6)
O36 0.159(8) 0.064(5) 0.193(9) 0.011(5) 0.014(7) 0.051(5)
O37 0.068(4) 0.049(3) 0.070(4) 0.005(3) 0.019(3) 0.026(3)
O38 0.062(3) 0.056(3) 0.062(3) 0.014(3) 0.020(3) 0.039(3)
C24 0.043(4) 0.049(5) 0.060(5) 0.005(4) 0.002(4) 0.020(4)
C25 0.081(6) 0.046(5) 0.068(5) 0.022(4) 0.033(5) 0.031(5)
C26 0.069(6) 0.051(5) 0.066(5) -0.010(4) -0.002(4) 0.027(4)
C27 0.061(5) 0.052(5) 0.052(5) -0.011(4) 0.003(4) 0.021(4)
C28 0.052(5) 0.050(5) 0.077(6) 0.007(4) 0.005(4) 0.023(4)
S5 0.0837(17) 0.0610(14) 0.0696(14) 0.0022(12) 0.0197(13) 0.0299(13)
O39 0.105(5) 0.049(3) 0.079(4) 0.002(3) 0.023(4) 0.031(3)
O40 0.092(5) 0.090(5) 0.087(5) -0.010(4) -0.007(4) 0.041(4)
O41 0.089(4) 0.061(4) 0.069(4) 0.004(3) 0.014(3) 0.027(3)
C29 0.047(4) 0.028(4) 0.083(6) 0.012(4) 0.013(4) 0.005(3)
C30 0.085(6) 0.077(6) 0.059(5) 0.009(5) 0.026(5) 0.043(5)
S6 0.124(3) 0.0743(19) 0.121(3) -0.0199(19) 0.072(2) 0.0148(19)
O42 0.149(8) 0.164(9) 0.121(7) -0.066(7) 0.080(7) -0.015(7)
O43 0.194(10) 0.057(5) 0.244(11) 0.023(6) 0.121(9) 0.065(6)
O44 0.103(5) 0.075(5) 0.115(6) -0.029(4) 0.061(5) -0.004(4)
C31 0.055(5) 0.072(5) 0.057(5) -0.006(4) -0.005(4) 0.040(4)
C32 0.085(6) 0.081(6) 0.077(6) -0.025(5) -0.006(5) 0.067(6)
C33 0.057(5) 0.055(5) 0.055(5) 0.013(4) 0.006(4) 0.039(4)
C34 0.091(7) 0.052(5) 0.054(5) 0.011(4) 0.019(5) 0.037(5)
O45 0.064(3) 0.061(3) 0.054(3) -0.003(3) 0.001(3) 0.038(3)
O46 0.063(3) 0.055(3) 0.065(3) -0.005(3) -0.005(3) 0.038(3)
C35 0.067(5) 0.051(5) 0.052(5) -0.004(4) 0.003(4) 0.025(4)
C39 0.351(17) 0.349(17) 0.349(17) -0.003(5) 0.001(5) 0.177(9)
C40 0.149(7) 0.149(7) 0.151(7) 0.000(5) 0.003(5) 0.074(5)
C41 0.263(12) 0.267(12) 0.261(12) 0.000(5) 0.002(5) 0.131(7)
N5 0.175(7) 0.185(7) 0.190(7) -0.006(5) -0.003(4) 0.099(5)

loop_
_atom_type_symbol
_atom_type_description
_atom_type_scat_dispersion_real
_atom_type_scat_dispersion_imag
_atom_type_scat_source
C C 0.0015 0.0009 'International Tables Vol C Tables 4.2.6.8 and 6.1.1.4'
H H 0.0000 0.0000 'International Tables Vol C Tables 4.2.6.8 and 6.1.1.4'
N N 0.0030 0.0019 'International Tables Vol C Tables 4.2.6.8 and 6.1.1.4'
O O 0.0056 0.0036 'International Tables Vol C Tables 4.2.6.8 and 6.1.1.4'
S S 0.0826 0.0763 'International Tables Vol C Tables 4.2.6.8 and 6.1.1.4'
Fe Fe 0.2886 0.5448 'International Tables Vol C Tables 4.2.6.8 and 6.1.1.4'

loop_
_geom_angle_atom_site_label_1
_geom_angle_atom_site_label_2
_geom_angle_atom_site_label_3
_geom_angle
_geom_angle_site_symmetry_1
_geom_angle_site_symmetry_3
_geom_angle_publ_flag
O3 Fe1 O3 93.4(2) 2_665 . ?
O3 Fe1 O3 93.4(2) 2_665 3_565 ?
O3 Fe1 O3 93.4(2) . 3_565 ?
O3 Fe1 O19 90.0(2) 2_665 3_565 ?
O3 Fe1 O19 88.6(2) . 3_565 ?
O3 Fe1 O19 176.0(2) 3_565 3_565 ?
O3 Fe1 O19 88.6(2) 2_665 . ?
O3 Fe1 O19 176.0(3) . . ?
O3 Fe1 O19 90.0(2) 3_565 . ?
O19 Fe1 O19 87.9(3) 3_565 . ?
O3 Fe1 O19 176.0(2) 2_665 2_665 ?
O3 Fe1 O19 90.0(2) . 2_665 ?
O3 Fe1 O19 88.6(2) 3_565 2_665 ?
O19 Fe1 O19 87.9(3) 3_565 2_665 ?
O19 Fe1 O19 87.9(3) . 2_665 ?
O1 Fe2 O4 95.1(2) . . ?
O1 Fe2 O32 93.8(2) . . ?
O4 Fe2 O32 171.1(2) . . ?
O1 Fe2 O5 94.95(19) . . ?
O4 Fe2 O5 91.2(2) . . ?
O32 Fe2 O5 88.2(2) . . ?
O1 Fe2 O33 96.8(2) . . ?
O4 Fe2 O33 91.7(2) . . ?
O32 Fe2 O33 87.0(2) . . ?
O5 Fe2 O33 167.6(2) . . ?
O1 Fe2 O22 178.9(2) . . ?
O4 Fe2 O22 85.6(2) . . ?
O32 Fe2 O22 85.5(2) . . ?
O5 Fe2 O22 84.1(2) . . ?
O33 Fe2 O22 84.1(2) . . ?
O2 Fe3 O8 96.2(2) . . ?
O2 Fe3 O11 95.4(2) . . ?
O8 Fe3 O11 91.0(2) . . ?
O2 Fe3 O37 93.2(2) . . ?
O8 Fe3 O37 170.6(2) . . ?
O11 Fe3 O37 88.2(2) . . ?
O2 Fe3 O25 95.7(2) . . ?
O8 Fe3 O25 93.1(2) . . ?
O11 Fe3 O25 167.7(2) . . ?
O37 Fe3 O25 85.8(2) . . ?
O2 Fe3 O23 178.0(2) . . ?
O8 Fe3 O23 84.0(2) . . ?
O11 Fe3 O23 82.7(2) . . ?
O37 Fe3 O23 86.7(2) . . ?
O25 Fe3 O23 86.3(2) . . ?
O2 Fe4 O10 95.8(2) . . ?
O2 Fe4 O15 94.95(19) . . ?
O10 Fe4 O15 91.4(2) . . ?
O2 Fe4 O46 94.2(2) . . ?
O10 Fe4 O46 169.9(2) . . ?
O15 Fe4 O46 88.8(2) . . ?
O2 Fe4 O38 96.9(2) . . ?
O10 Fe4 O38 92.9(2) . . ?
O15 Fe4 O38 166.9(2) . . ?
O46 Fe4 O38 84.8(2) . . ?
O2 Fe4 O21 178.9(2) . . ?
O10 Fe4 O21 85.1(2) . . ?
O15 Fe4 O21 84.4(2) . . ?
O46 Fe4 O21 84.9(2) . . ?
O38 Fe4 O21 83.7(2) . . ?
O2 Fe5 O9 96.0(2) . . ?
O2 Fe5 O16 95.6(2) . . ?
O9 Fe5 O16 91.5(2) . . ?
O2 Fe5 O24 94.1(2) . . ?
O9 Fe5 O24 87.2(2) . . ?
O16 Fe5 O24 170.3(2) . . ?
O2 Fe5 O45 95.9(2) . . ?
O9 Fe5 O45 166.9(2) . . ?
O16 Fe5 O45 92.9(2) . . ?
O24 Fe5 O45 86.4(2) . . ?
O2 Fe5 O20 179.8(2) . . ?
O9 Fe5 O20 84.0(2) . . ?
O16 Fe5 O20 84.6(2) . . ?
O24 Fe5 O20 85.6(2) . . ?
O45 Fe5 O20 84.1(2) . . ?
O7 Fe6 O12 95.9(3) . . ?
O7 Fe6 O14 94.6(2) . . ?
O12 Fe6 O14 95.1(3) . . ?
O7 Fe6 O36 89.7(3) . . ?
O12 Fe6 O36 173.2(3) . . ?
O14 Fe6 O36 88.3(3) . . ?
O7 Fe6 O35 174.3(3) . . ?
O12 Fe6 O35 89.0(3) . . ?
O14 Fe6 O35 87.8(3) . . ?
O36 Fe6 O35 85.2(4) . . ?
O7 Fe6 O34 88.1(3) . . ?
O12 Fe6 O34 89.9(3) . . ?
O14 Fe6 O34 174.1(3) . . ?
O36 Fe6 O34 86.4(3) . . ?
O35 Fe6 O34 89.1(3) . . ?
Fe2 O1 Fe2 119.76(5) 2_665 3_565 ?
Fe2 O1 Fe2 119.76(5) 2_665 . ?
Fe2 O1 Fe2 119.76(5) 3_565 . ?
Fe3 O2 Fe5 120.0(2) . . ?
Fe3 O2 Fe4 119.6(2) . . ?
Fe5 O2 Fe4 119.9(2) . . ?
O18 S1 O3 109.0(3) . . ?
O18 S1 O5 112.8(3) . 2_665 ?
O3 S1 O5 107.3(3) . 2_665 ?
O18 S1 O4 110.8(3) . . ?
O3 S1 O4 108.9(3) . . ?
O5 S1 O4 108.0(3) 2_665 . ?
O13 S2 O12 113.1(4) . . ?
O13 S2 O11 108.2(3) . . ?
O12 S2 O11 106.6(3) . . ?
O13 S2 O10 112.4(3) . . ?
O12 S2 O10 108.2(3) . . ?
O11 S2 O10 108.2(3) . . ?
O17 S3 O14 111.3(4) . . ?
O17 S3 O16 111.2(3) . . ?
O14 S3 O16 108.7(3) . . ?
O17 S3 O15 109.8(3) . . ?
O14 S3 O15 107.5(3) . . ?
O16 S3 O15 108.2(3) . . ?
O6 S4 O8 110.7(4) . . ?
O6 S4 O9 109.5(4) . . ?
O8 S4 O9 110.0(3) . . ?
O6 S4 O7 110.5(4) . . ?
O8 S4 O7 107.4(4) . . ?
O9 S4 O7 108.7(3) . . ?
S1 O3 Fe1 147.8(3) . . ?
S1 O4 Fe2 130.1(3) . . ?
S1 O5 Fe2 129.9(3) 3_565 . ?
S4 O7 Fe6 149.3(4) . . ?
S4 O8 Fe3 129.3(3) . . ?
S4 O9 Fe5 129.0(3) . . ?
S2 O10 Fe4 131.1(3) . . ?
S2 O11 Fe3 131.7(4) . . ?
S2 O12 Fe6 148.6(4) . . ?
S3 O14 Fe6 148.2(4) . . ?
S3 O15 Fe4 131.1(3) . . ?
S3 O16 Fe5 130.4(3) . . ?
C49 O19 Fe1 127.9(6) . . ?
C1 O20 Fe5 134.07(16) . . ?
O20 C1 N1 129.9 . . ?
C2 N1 C1 122.4 . . ?
C2 N1 C46 127.2 . . ?
C1 N1 C46 109.5 . . ?
C3 O21 Fe4 127.9(6) . . ?
O21 C3 N2 119.4(9) . . ?
C3 N2 C4 121.0(8) . . ?
C3 N2 C5 119.7(9) . . ?
C4 N2 C5 117.0(9) . . ?
C6 O22 Fe2 133.0(7) . . ?
O22 C6 N3 123.7(11) . . ?
C6 N3 C8 118.3(10) . . ?
C6 N3 C7 112.7(10) . . ?
C8 N3 C7 127.7(11) . . ?
C9 O23 Fe3 132.7(5) . . ?
O23 C9 N4 121.2(8) . . ?
C9 N4 C10 123.1(8) . . ?
C9 N4 C11 121.0(7) . . ?
C10 N4 C11 115.6(7) . . ?
C12 O24 Fe5 130.4(5) . . ?
C12 O25 Fe3 136.5(5) . . ?
O25 C12 O24 121.4(7) . . ?
O25 C12 C13 121.6(8) . . ?
O24 C12 C13 116.9(8) . . ?
C14 C13 C12 125.2(8) . . ?
C14 C13 C15 118.2(8) . . ?
C12 C13 C15 116.5(8) . . ?
C13 C14 C17 125.1(9) . . ?
C16 C15 C13 120.6(9) . . ?
C15 C16 C18 117.8(9) . . ?
C15 C16 S7 119.0(8) . . ?
C18 C16 S7 123.2(7) . . ?
O26 S7 O27 110.3(7) . . ?
O26 S7 O28 115.8(7) . . ?
O27 S7 O28 115.8(7) . . ?
O26 S7 C16 107.6(5) . . ?
O27 S7 C16 104.9(6) . . ?
O28 S7 C16 100.9(6) . . ?
C19 C17 C18 119.5(8) . . ?
C19 C17 C14 124.7(9) . . ?
C18 C17 C14 115.9(9) . . ?
C17 C18 C20 116.9(9) . . ?
C17 C18 C16 122.0(8) . . ?
C20 C18 C16 121.0(9) . . ?
C17 C19 C22 121.9(9) . . ?
C17 C19 S8 119.1(7) . . ?
C22 C19 S8 119.0(8) . . ?
O31 S8 O29 105.5(5) . . ?
O31 S8 O30 134.8(3) . . ?
O29 S8 O30 112.9(5) . . ?
O31 S8 C19 93.5(6) . . ?
O29 S8 C19 103.6(4) . . ?
O30 S8 C19 99.6(6) . . ?
C21 C20 C18 121.8(9) . . ?
C22 C21 C20 120.3(8) . . ?
C22 C21 C23 120.9(8) . . ?
C20 C21 C23 118.5(8) . . ?
C21 C22 C19 119.5(9) . . ?
O33 C23 O32 123.6(7) 3_565 . ?
O33 C23 C21 117.5(8) 3_565 . ?
O32 C23 C21 118.6(7) . . ?
C23 O32 Fe2 130.2(5) . . ?
C23 O33 Fe2 131.9(5) 2_665 . ?
C40 O34 Fe6 121.5(5) . . ?
C42 O35 Fe6 128.0(5) . . ?
C43 O36 Fe6 128.1(7) . . ?
C24 O37 Fe3 131.7(5) . . ?
C24 O38 Fe4 133.5(5) . . ?
O37 C24 O38 122.2(7) . . ?
O37 C24 C25 117.7(7) . . ?
O38 C24 C25 120.1(7) . . ?
C26 C25 C27 121.2(8) . . ?
C26 C25 C24 118.5(7) . . ?
C27 C25 C24 120.3(7) . . ?
C25 C26 C29 120.4(8) . . ?
C28 C27 C25 121.0(8) . . ?
C27 C28 C35 120.3(7) . . ?
C27 C28 S5 119.5(6) . . ?
C35 C28 S5 120.2(5) . . ?
O41 S5 O40 113.6(4) . . ?
O41 S5 O39 111.7(4) . . ?
O40 S5 O39 113.4(4) . . ?
O41 S5 C28 107.2(4) . . ?
O40 S5 C28 106.1(4) . . ?
O39 S5 C28 104.0(4) . . ?
C35 C29 C26 122.4(7) . . ?
C35 C29 C30 115.0(6) . . ?
C26 C29 C30 122.6(8) . . ?
C32 C30 C29 121.2(8) 2_665 . ?
C32 C30 S6 118.9(6) 2_665 . ?
C29 C30 S6 119.9(7) . . ?
O44 S6 O42 112.0(6) . . ?
O44 S6 O43 115.5(6) . . ?
O42 S6 O43 111.5(6) . . ?
O44 S6 C30 106.0(4) . . ?
O42 S6 C30 105.6(5) . . ?
O43 S6 C30 105.4(5) . . ?
C33 C31 C35 118.2(7) . 3_565 ?
C30 C32 C33 117.3(7) 3_565 . ?
C31 C33 C32 123.9(7) . . ?
C31 C33 C34 120.0(7) . . ?
C32 C33 C34 116.1(7) . . ?
O45 C34 O46 124.3(8) . . ?
O45 C34 C33 118.8(8) . . ?
O46 C34 C33 116.9(7) . . ?
C34 O45 Fe5 133.2(6) . . ?
C34 O46 Fe4 129.1(5) . . ?
C31 C35 C29 123.9(5) 2_665 . ?
C31 C35 C28 121.5(6) 2_665 . ?
C29 C35 C28 114.5(6) . . ?
N5 C40 O34 122.4(4) . . ?
C40 N5 C41 118.2 . . ?
C40 N5 C39 125.6 . . ?
C41 N5 C39 108.8 . . ?
N7 C42 O35 130.3(4) . . ?
N6 C43 O36 132.8(4) . . ?
C43 N6 C44 112.6 . . ?
C43 N6 C48 109.2 . . ?
C44 N6 C48 136.9 . . ?
C42 N7 C47 122.9 . . ?
C42 N7 C45 117.7 . . ?
C47 N7 C45 118.8 . . ?
O19 C49 N8 123.5(5) . . ?
C50 N8 C49 114.6 . . ?
C50 N8 C51 115.1 . . ?
C49 N8 C51 119.6 . . ?

loop_
_geom_bond_atom_site_label_1
_geom_bond_atom_site_label_2
_geom_bond_distance
_geom_bond_site_symmetry_2
_geom_bond_publ_flag
Fe1 O3 1.982(5) 2_665 ?
Fe1 O3 1.982(5) . ?
Fe1 O3 1.982(5) 3_565 ?
Fe1 O19 1.991(6) 3_565 ?
Fe1 O19 1.991(6) . ?
Fe1 O19 1.991(6) 2_665 ?
Fe2 O1 1.9305(11) . ?
Fe2 O4 1.986(4) . ?
Fe2 O32 1.993(5) . ?
Fe2 O5 1.998(5) . ?
Fe2 O33 2.023(5) . ?
Fe2 O22 2.039(6) . ?
Fe3 O2 1.918(4) . ?
Fe3 O8 1.983(5) . ?
Fe3 O11 2.012(5) . ?
Fe3 O37 2.017(5) . ?
Fe3 O25 2.031(5) . ?
Fe3 O23 2.034(5) . ?
Fe4 O2 1.941(5) . ?
Fe4 O10 1.980(5) . ?
Fe4 O15 1.984(5) . ?
Fe4 O46 1.991(5) . ?
Fe4 O38 2.023(5) . ?
Fe4 O21 2.024(5) . ?
Fe5 O2 1.929(5) . ?
Fe5 O9 1.990(5) . ?
Fe5 O16 1.997(5) . ?
Fe5 O24 2.045(5) . ?
Fe5 O45 2.045(5) . ?
Fe5 O20 2.081(6) . ?
Fe6 O7 1.947(6) . ?
Fe6 O12 1.998(6) . ?
Fe6 O14 2.005(6) . ?
Fe6 O36 2.018(8) . ?
Fe6 O35 2.069(8) . ?
Fe6 O34 2.073(7) . ?
O1 Fe2 1.9305(11) 2_665 ?
O1 Fe2 1.9305(11) 3_565 ?
S1 O18 1.444(5) . ?
S1 O3 1.498(5) . ?
S1 O5 1.512(5) 2_665 ?
S1 O4 1.514(5) . ?
S2 O13 1.446(6) . ?
S2 O12 1.494(6) . ?
S2 O11 1.502(5) . ?
S2 O10 1.506(5) . ?
S3 O17 1.425(6) . ?
S3 O14 1.486(6) . ?
S3 O16 1.492(5) . ?
S3 O15 1.529(5) . ?
S4 O6 1.464(6) . ?
S4 O8 1.503(6) . ?
S4 O9 1.518(6) . ?
S4 O7 1.538(6) . ?
O5 S1 1.512(5) 3_565 ?
O19 C49 1.148(8) . ?
O20 C1 1.245(6) . ?
C1 N1 1.349(7) . ?
N1 C2 1.339(7) . ?
N1 C46 1.624(8) . ?
O21 C3 1.241(10) . ?
C3 N2 1.369(11) . ?
N2 C4 1.492(11) . ?
N2 C5 1.550(15) . ?
O22 C6 1.222(11) . ?
C6 N3 1.373(13) . ?
N3 C8 1.466(16) . ?
N3 C7 1.505(15) . ?
O23 C9 1.249(9) . ?
C9 N4 1.296(9) . ?
N4 C10 1.431(11) . ?
N4 C11 1.518(10) . ?
O24 C12 1.278(9) . ?
O25 C12 1.259(10) . ?
C12 C13 1.435(11) . ?
C13 C14 1.334(12) . ?
C13 C15 1.456(12) . ?
C14 C17 1.430(12) . ?
C15 C16 1.377(11) . ?
C16 C18 1.470(13) . ?
C16 S7 1.780(10) . ?
S7 O26 1.468(7) . ?
S7 O27 1.517(13) . ?
S7 O28 1.591(11) . ?
C17 C19 1.345(13) . ?
C17 C18 1.382(12) . ?
C18 C20 1.452(11) . ?
C19 C22 1.425(11) . ?
C19 S8 1.826(11) . ?
S8 O31 1.503(9) . ?
S8 O29 1.539(4) . ?
S8 O30 1.585(9) . ?
C20 C21 1.342(12) . ?
C21 C22 1.323(11) . ?
C21 C23 1.494(10) . ?
C23 O33 1.260(9) 3_565 ?
C23 O32 1.293(9) . ?
O33 C23 1.260(9) 2_665 ?
O34 C40 1.417(9) . ?
O35 C42 1.343(11) . ?
O36 C43 1.378(11) . ?
O37 C24 1.265(9) . ?
O38 C24 1.290(8) . ?
C24 C25 1.499(11) . ?
C25 C26 1.336(11) . ?
C25 C27 1.404(10) . ?
C26 C29 1.425(10) . ?
C27 C28 1.387(10) . ?
C28 C35 1.492(9) . ?
C28 S5 1.767(9) . ?
S5 O41 1.456(6) . ?
S5 O40 1.496(7) . ?
S5 O39 1.517(7) . ?
C29 C35 1.422(10) . ?
C29 C30 1.458(11) . ?
C30 C32 1.365(11) 2_665 ?
C30 S6 1.764(9) . ?
S6 O44 1.460(7) . ?
S6 O42 1.461(12) . ?
S6 O43 1.510(11) . ?
C31 C33 1.298(10) . ?
C31 C35 1.384(9) 3_565 ?
C32 C30 1.365(11) 3_565 ?
C32 C33 1.465(11) . ?
C33 C34 1.520(11) . ?
C34 O45 1.271(9) . ?
C34 O46 1.301(10) . ?
C35 C31 1.384(9) 2_665 ?
C39 N5 1.5281 . ?
C40 N5 1.3662 . ?
C41 N5 1.4543 . ?
C42 N7 1.3300 . ?
C43 N6 1.3540 . ?
N6 C44 1.4509 . ?
N6 C48 1.6333 . ?
N7 C47 1.4283 . ?
N7 C45 1.4926 . ?
C49 N8 1.3195 . ?
N8 C50 1.2045 . ?
N8 C51 1.5222 . ?
